data_2002889
loop_
_publ_author_name
'Keller, H L'
'Meier, K H'
'Mueller-Buschbaum, H'

_publ_section_title 'Zur Kristallstruktur von Sr Pb O3'
_journal_name_full
;
Zeitschrift fuer Naturforschung, Teil B. Anorganische Chemie,
Organische Chemie (2,1947-32,1977)
;
_journal_page_first 277
_journal_page_last 278
_journal_volume 30
_journal_year 1975
_chemical_formula_structural 'Sr (Pb O3)'
_chemical_formula_sum 'O3 Pb Sr'
_chemical_name_systematic 'Strontium plumbate'
_space_group_IT_number 62
_symmetry_cell_setting orthorhombic
_symmetry_Int_Tables_number 62
_symmetry_space_group_name_Hall '-P 2ac 2n'
_symmetry_space_group_name_H-M 'P n m a'
_cell_angle_alpha 90
_cell_angle_beta 90
_cell_angle_gamma 90
_cell_formula_units_Z 4
_cell_length_a 5.964
_cell_length_b 8.32
_cell_length_c 5.86
_cell_volume 290.8
_exptl_crystal_density_meas 7.76
_refine_ls_R_factor_all 0.061
_cod_database_code 2002889

loop_
_symmetry_equiv_pos_as_xyz
x,y,z
1/2+x,1/2-y,1/2-z
-x,1/2+y,-z
1/2-x,-y,1/2+z
-x,-y,-z
1/2-x,1/2+y,1/2+z
x,1/2-y,z
1/2+x,y,1/2-z

loop_
_atom_site_label
_atom_site_type_symbol
_atom_site_symmetry_multiplicity
_atom_site_Wyckoff_symbol
_atom_site_fract_x
_atom_site_fract_y
_atom_site_fract_z
_atom_site_occupancy
_atom_site_attached_hydrogens
_atom_site_calc_flag
Sr1 Sr2+ 4 c 0.4547 0.25 0.9879 1. 0 d
Pb1 Pb4+ 4 a 0. 0. 0. 1. 0 d
O1 O2- 8 d 0.296 0.947 0.2046 1. 0 d
O2 O2- 4 c 0.0346 0.25 0.1129 1. 0 d

loop_
_atom_type_symbol
_atom_type_oxidation_number
Sr2+ 2.000
Pb4+ 4.000
O2- -2.000
